data_7228052
loop_
_publ_author_name
'Guo, Li-Ying'
'Li, Ying'
'Zhang, Yao'
'Li, Jian-Sheng'
'You, Wan-Sheng'
'Su, Fang'
'Zhu, Zai-Ming'
'Sang, Xiao-Jing'
'Zhang, Lan-Cui'

_publ_section_title
;
 Extended visible photosensitivity of carboxyethyltin functionalized
 polyoxometalates with common organic dyes enabling enhanced photoelectric
 performance
;
_journal_issue 33
_journal_name_full 'RSC Adv.'
_journal_page_first 20685
_journal_paper_doi 10.1039/C7RA02353G
_journal_volume 7
_journal_year 2017
_chemical_formula_moiety 'C18 H84 Cu2 N36 O116 P4 Sn2 W30,14H2O'
_chemical_formula_sum 'C18 H112 Cu2 N36 O130 P4 Sn2 W30'
_chemical_formula_weight 8917.27
_space_group_crystal_system monoclinic
_space_group_IT_number 14
_space_group_name_Hall '-P 2yn'
_space_group_name_H-M_alt 'P 1 21/n 1'
_symmetry_space_group_name_Hall '-P 2yn'
_symmetry_space_group_name_H-M 'P 1 21/n 1'
_atom_sites_solution_hydrogens geom
_audit_creation_method SHELXL-2014/7
_audit_update_record
;
2017-03-30 deposited with the CCDC.
2017-04-05 downloaded from the CCDC.
;
_cell_angle_alpha 90
_cell_angle_beta 94.0540(10)
_cell_angle_gamma 90
_cell_formula_units_Z 2
_cell_length_a 13.3227(7)
_cell_length_b 32.2012(16)
_cell_length_c 19.0960(10)
_cell_measurement_reflns_used 6318
_cell_measurement_temperature 296(2)
_cell_measurement_theta_max 28.72
_cell_measurement_theta_min 1.81
_cell_volume 8171.8(7)
_computing_cell_refinement 'SMART (Bruker, 2005)'
_computing_data_collection 'SMART (Bruker, 2005)'
_computing_data_reduction SAINT
_computing_molecular_graphics 'SHELXTL (Sheldrick, 1997a)'
_computing_publication_material SHELXTL
_computing_structure_refinement 'SHELXL-2014/7 (Sheldrick, 2014)'
_computing_structure_solution 'SHELXS-97 (Sheldrick, 1997b)'
_diffrn_ambient_temperature 296(2)
_diffrn_measured_fraction_theta_full 0.999
_diffrn_measured_fraction_theta_max 0.999
_diffrn_measurement_device_type 'CCD area detector'
_diffrn_measurement_method 'phi and omega scans'
_diffrn_radiation_type MoK\a
_diffrn_radiation_wavelength 0.71073
_diffrn_reflns_av_R_equivalents 0.0771
_diffrn_reflns_av_unetI/netI 0.0896
_diffrn_reflns_Laue_measured_fraction_full 0.999
_diffrn_reflns_Laue_measured_fraction_max 0.999
_diffrn_reflns_limit_h_max 15
_diffrn_reflns_limit_h_min -15
_diffrn_reflns_limit_k_max 34
_diffrn_reflns_limit_k_min -38
_diffrn_reflns_limit_l_max 22
_diffrn_reflns_limit_l_min -21
_diffrn_reflns_number 42009
_diffrn_reflns_point_group_measured_fraction_full 0.999
_diffrn_reflns_point_group_measured_fraction_max 0.999
_diffrn_reflns_theta_full 24.999
_diffrn_reflns_theta_max 24.999
_diffrn_reflns_theta_min 1.805
_diffrn_source 'fine-focus sealed tube'
_exptl_absorpt_coefficient_mu 21.719
_exptl_absorpt_correction_T_max 0.3980
_exptl_absorpt_correction_T_min 0.2296
_exptl_absorpt_correction_type multi-scan
_exptl_absorpt_process_details '(SADABS; Sheldrick, 2003)'
_exptl_crystal_colour light-green
_exptl_crystal_density_diffrn 3.624
_exptl_crystal_density_method 'not measured'
_exptl_crystal_description block
_exptl_crystal_F_000 7900
_exptl_crystal_size_max 0.096
_exptl_crystal_size_mid 0.067
_exptl_crystal_size_min 0.052
_platon_squeeze_details
;
;
_refine_diff_density_max 2.144
_refine_diff_density_min -2.894
_refine_diff_density_rms 0.371
_refine_ls_extinction_coef 0.000017(5)
_refine_ls_extinction_expression Fc^*^=kFc[1+0.001xFc^2^\l^3^/sin(2\q)]^-1/4^
_refine_ls_extinction_method 'SHELXL-2014/7 (Sheldrick 2014'
_refine_ls_goodness_of_fit_ref 1.015
_refine_ls_hydrogen_treatment constr
_refine_ls_matrix_type full
_refine_ls_number_parameters 954
_refine_ls_number_reflns 14381
_refine_ls_number_restraints 166
_refine_ls_restrained_S_all 1.019
_refine_ls_R_factor_all 0.0936
_refine_ls_R_factor_gt 0.0501
_refine_ls_shift/su_max 0.004
_refine_ls_shift/su_mean 0.000
_refine_ls_structure_factor_coef Fsqd
_refine_ls_weighting_details 'w=1/[\s^2^(Fo^2^)+(0.0443P)^2^+195.0548P] where P=(Fo^2^+2Fc^2^)/3'
_refine_ls_weighting_scheme calc
_refine_ls_wR_factor_gt 0.1083
_refine_ls_wR_factor_ref 0.1264
_reflns_Friedel_coverage 0.000
_reflns_number_gt 9488
_reflns_number_total 14381
_reflns_threshold_expression 'I > 2\s(I)'
_cod_data_source_file c7ra02353g2.cif
_cod_data_source_block SnR-Cu-P2W15
_cod_depositor_comments
;
The following automatic conversions were performed:

'_exptl_absorpt_correction_type' value 'Multi-scan' changed to
'multi-scan' according to
/home/data/users/saulius/crontab/automatic-downloads/rss-feeds/RSC/lib/dictionaries/cif_core.dic
dictionary named 'cif_core.dic' version 2.4.2 from 2011-04-26.

Automatic conversion script
Id: cif_fix_values 4973 2017-02-22 13:04:09Z antanas 
;
_cod_database_code 7228052
_shelx_shelxl_version_number 2014/7
_shelx_space_group_comment
;
The symmetry employed for this shelxl refinement is uniquely defined
by the following loop, which should always be used as a source of
symmetry information in preference to the above space-group names.
They are only intended as comments.
;
_shelx_estimated_absorpt_t_min 0.230
_shelx_estimated_absorpt_t_max 0.398

loop_
_space_group_symop_operation_xyz
'x, y, z'
'-x+1/2, y+1/2, -z+1/2'
'-x, -y, -z'
'x-1/2, -y-1/2, z-1/2'

loop_
_atom_site_label
_atom_site_type_symbol
_atom_site_fract_x
_atom_site_fract_y
_atom_site_fract_z
_atom_site_U_iso_or_equiv
_atom_site_adp_type
_atom_site_occupancy
_atom_site_site_symmetry_order
_atom_site_calc_flag
_atom_site_refinement_flags_posn
_atom_site_refinement_flags_adp
_atom_site_refinement_flags_occupancy
W1 W 0.33361(6) 0.10130(2) 0.42308(4) 0.01894(19) Uani 1 1 d . . .
W2 W 0.55892(6) 0.17387(3) 0.79922(5) 0.0234(2) Uani 1 1 d . . .
W3 W 0.30821(6) 0.16189(3) 0.77837(4) 0.0230(2) Uani 1 1 d . . .
W4 W 0.21165(6) 0.06434(3) 0.55927(4) 0.0241(2) Uani 1 1 d . . .
W5 W 0.61398(6) 0.11513(2) 0.44552(4) 0.01861(19) Uani 1 1 d . . .
W6 W 0.17481(6) 0.17912(3) 0.60478(5) 0.0223(2) Uani 1 1 d . . .
W7 W 0.57336(6) 0.22711(3) 0.49190(5) 0.0230(2) Uani 1 1 d . . .
W8 W 0.59588(6) 0.06107(3) 0.75150(4) 0.0208(2) Uani 1 1 d . . .
W9 W 0.69794(6) 0.20425(3) 0.64685(5) 0.0250(2) Uani 1 1 d . . .
W10 W 0.73461(6) 0.09041(3) 0.60124(5) 0.0280(2) Uani 1 1 d . . .
W11 W 0.30109(6) 0.21374(3) 0.46985(5) 0.0226(2) Uani 1 1 d . . .
W12 W 0.34505(6) 0.04903(3) 0.73127(4) 0.0206(2) Uani 1 1 d . . .
W13 W 0.40821(7) 0.30279(3) 0.57344(5) 0.0282(2) Uani 1 1 d . . .
W14 W 0.53500(6) 0.28147(3) 0.72903(5) 0.0271(2) Uani 1 1 d . . .
W15 W 0.27873(6) 0.26932(3) 0.70903(5) 0.0264(2) Uani 1 1 d . . .
Sn1 Sn 0.49906(10) -0.02763(4) 0.64837(7) 0.0220(3) Uani 1 1 d . U .
Cu1 Cu 0.37709(18) -0.00667(8) 0.49073(13) 0.0252(6) Uani 1 1 d . . .
P1 P 0.4746(3) 0.07344(15) 0.5830(3) 0.0140(10) Uani 1 1 d . . .
P2 P 0.4351(3) 0.19725(15) 0.6332(3) 0.0151(11) Uani 1 1 d . . .
O1 O 0.0862(10) 0.0542(5) 0.5607(7) 0.029(3) Uani 1 1 d . . .
O2 O 0.6843(10) 0.0872(4) 0.6900(7) 0.024(3) Uani 1 1 d . . .
O3 O 0.3761(9) 0.0023(4) 0.6837(6) 0.021(3) Uani 1 1 d . . .
O4 O 0.3039(10) 0.1547(4) 0.4496(7) 0.026(3) Uani 1 1 d . . .
O5 O 0.4683(9) 0.0774(4) 0.6619(6) 0.019(3) Uani 1 1 d . . .
O6 O 0.4737(9) 0.1141(4) 0.4211(7) 0.019(3) Uani 1 1 d . . .
O7 O 0.2233(10) 0.1589(5) 0.8422(8) 0.036(4) Uani 1 1 d . . .
O8 O 0.5629(10) 0.1185(4) 0.7820(7) 0.025(3) Uani 1 1 d . . .
O9 O 0.2198(10) 0.1614(4) 0.6947(7) 0.024(3) Uani 1 1 d . . .
O10 O 0.6535(10) 0.1832(4) 0.7298(7) 0.028(3) Uani 1 1 d . . .
O11 O 0.2184(9) 0.0788(4) 0.4598(6) 0.017(3) Uani 1 1 d . . .
O12 O 0.4691(10) 0.0472(4) 0.7880(7) 0.026(3) Uani 1 1 d . . .
O13 O 0.6629(9) 0.1213(4) 0.3661(7) 0.027(3) Uani 1 1 d . . .
O14 O 0.4365(9) 0.1728(4) 0.7014(7) 0.020(3) Uani 1 1 d . . .
O15 O 0.7305(9) 0.1029(4) 0.5005(7) 0.022(3) Uani 1 1 d . . .
O16 O 0.5654(9) 0.0957(4) 0.5574(6) 0.021(3) Uani 1 1 d . . .
O17 O 0.3762(9) 0.0876(4) 0.5425(7) 0.022(3) Uani 1 1 d . . .
O18 O 0.2054(9) 0.2359(4) 0.6446(7) 0.023(3) Uani 1 1 d . . .
O19 O 0.3368(10) 0.1074(4) 0.7641(7) 0.025(3) Uani 1 1 d . . .
O20 O 0.5348(9) 0.1949(4) 0.5976(7) 0.021(3) Uani 1 1 d . . .
O21 O 0.7160(9) 0.1523(4) 0.6100(7) 0.024(3) Uani 1 1 d . . .
O22 O 0.3006(11) 0.2233(4) 0.7667(7) 0.032(4) Uani 1 1 d . . .
O23 O 0.6077(10) 0.1694(4) 0.4745(7) 0.025(3) Uani 1 1 d . U .
O24 O 0.6206(10) 0.2478(4) 0.4185(8) 0.032(4) Uani 1 1 d . . .
O25 O 0.2929(10) 0.1051(4) 0.3369(7) 0.031(4) Uani 1 1 d . . .
O26 O 0.3453(9) 0.1853(4) 0.5835(8) 0.026(3) Uani 1 1 d . . .
O27 O 0.4888(11) 0.0245(4) 0.5667(7) 0.032(4) Uani 1 1 d . . .
O28 O 0.2633(10) 0.0299(4) 0.7864(7) 0.030(4) Uani 1 1 d . . .
O29 O 0.8182(10) 0.2182(5) 0.6731(7) 0.033(4) Uani 1 1 d . . .
O30 O 0.1794(9) 0.2057(4) 0.5131(7) 0.026(3) Uani 1 1 d . . .
O31 O 0.3989(12) 0.3469(4) 0.5242(10) 0.049(5) Uani 1 1 d . . .
O32 O 0.1873(11) 0.2960(4) 0.7479(8) 0.037(4) Uani 1 1 d . . .
O33 O 0.6029(11) 0.3173(4) 0.7805(9) 0.039(4) Uani 1 1 d . . .
O34 O 0.4408(9) 0.2113(4) 0.4586(7) 0.021(3) Uani 1 1 d . . .
O35 O 0.5954(10) 0.0136(4) 0.7016(7) 0.022(3) Uani 1 1 d . . .
O36 O 0.5174(9) 0.2738(4) 0.5303(7) 0.024(3) Uani 1 1 d . . .
O37 O 0.3256(10) 0.2648(4) 0.5147(7) 0.028(3) Uani 1 1 d . . .
O38 O 0.8619(10) 0.0908(5) 0.6215(7) 0.032(4) Uani 1 1 d . . .
O39 O 0.3856(9) 0.0407(4) 0.4145(7) 0.021(3) Uani 1 1 d . . .
O40 O 0.2634(10) 0.0138(5) 0.5449(7) 0.034(4) Uani 1 1 d . . .
O41 O 0.6930(9) 0.2299(4) 0.5544(7) 0.023(3) Uani 1 1 d . . .
O42 O 0.3999(10) 0.2946(4) 0.7544(7) 0.031(4) Uani 1 1 d . . .
O43 O 0.5321(10) 0.2349(4) 0.7855(7) 0.029(3) Uani 1 1 d . . .
O44 O 0.0477(10) 0.1820(4) 0.6110(7) 0.026(3) Uani 1 1 d . . .
O45 O 0.6323(9) 0.2567(4) 0.6793(7) 0.024(3) Uani 1 1 d . . .
O46 O 0.6748(10) 0.0484(4) 0.8224(7) 0.030(4) Uani 1 1 d . . .
O47 O 0.2513(9) 0.0670(4) 0.6557(7) 0.021(3) Uani 1 1 d . . .
O48 O 0.2534(11) 0.2299(4) 0.3905(7) 0.031(4) Uani 1 1 d . . .
O49 O 0.6341(11) 0.1781(4) 0.8758(8) 0.033(4) Uani 1 1 d . . .
O50 O 0.1881(9) 0.1274(4) 0.5693(7) 0.020(3) Uani 1 1 d . . .
O51 O 0.4299(10) 0.1714(4) 0.8358(7) 0.028(3) Uani 1 1 d . . .
O52 O 0.5966(10) 0.0515(4) 0.4314(7) 0.021(3) Uani 1 1 d . . .
O53 O 0.4199(9) 0.2449(4) 0.6523(7) 0.021(3) Uani 1 1 d . . .
O54 O 0.5033(10) 0.3177(4) 0.6468(7) 0.030(4) Uani 1 1 d . . .
O55 O 0.7158(10) 0.0362(4) 0.5811(7) 0.031(4) Uani 1 1 d . . .
O56 O 0.3002(10) 0.3073(5) 0.6309(7) 0.034(4) Uani 1 1 d . . .
O57 O 0.4052(19) -0.1158(8) 0.8571(14) 0.116(5) Uani 1 1 d D U .
O58 O 0.5715(19) -0.0962(8) 0.8861(14) 0.114(5) Uani 1 1 d D U .
N1 N -0.0552(14) -0.1307(6) 0.6038(11) 0.048(5) Uani 1 1 d . U .
H1C H -0.1030 -0.1192 0.5782 0.058 Uiso 1 1 calc R U .
H1D H -0.0690 -0.1469 0.6376 0.058 Uiso 1 1 calc R U .
N2 N 0.0629(15) -0.0991(6) 0.5404(11) 0.051(6) Uani 1 1 d . U .
H2C H 0.0162 -0.0872 0.5142 0.062 Uiso 1 1 calc R U .
H2D H 0.1250 -0.0948 0.5331 0.062 Uiso 1 1 calc R U .
N3 N 0.1116(14) -0.1410(6) 0.6341(11) 0.057(7) Uani 1 1 d . . .
H3A H 0.1739 -0.1362 0.6282 0.068 Uiso 1 1 calc R U .
H3B H 0.0955 -0.1571 0.6675 0.068 Uiso 1 1 calc R U .
N4 N 0.0060(14) 0.2355(7) 0.4352(11) 0.055(6) Uani 1 1 d . . .
H4A H 0.0212 0.2458 0.3959 0.066 Uiso 1 1 calc R U .
H4B H 0.0526 0.2261 0.4645 0.066 Uiso 1 1 calc R U .
N5 N -0.1581(16) 0.2473(8) 0.4091(13) 0.081(9) Uani 1 1 d . . .
H5A H -0.1459 0.2579 0.3692 0.098 Uiso 1 1 calc R U .
H5B H -0.2190 0.2458 0.4211 0.098 Uiso 1 1 calc R U .
N6 N -0.1030(17) 0.2178(7) 0.5124(12) 0.062(6) Uani 1 1 d . U .
H6A H -0.1635 0.2163 0.5253 0.074 Uiso 1 1 calc R U .
H6B H -0.0536 0.2089 0.5397 0.074 Uiso 1 1 calc R U .
N7 N 0.998(2) 0.1889(9) 0.7748(15) 0.092(10) Uani 1 1 d . . .
H7A H 0.9638 0.1992 0.7392 0.110 Uiso 1 1 calc R U .
H7B H 1.0617 0.1843 0.7726 0.110 Uiso 1 1 calc R U .
N8 N 0.862(2) 0.1863(12) 0.8371(19) 0.135(15) Uani 1 1 d . . .
H8A H 0.8342 0.1806 0.8751 0.162 Uiso 1 1 calc R U .
H8B H 0.8271 0.1964 0.8016 0.162 Uiso 1 1 calc R U .
N9 N 1.0078(17) 0.1648(7) 0.8857(14) 0.068(7) Uani 1 1 d . . .
H9A H 0.9808 0.1589 0.9241 0.082 Uiso 1 1 calc R U .
H9B H 1.0710 0.1605 0.8823 0.082 Uiso 1 1 calc R U .
N10 N 0.9095(16) 0.0784(9) 0.7815(13) 0.078(8) Uani 1 1 d . . .
H10A H 0.8842 0.0738 0.8210 0.094 Uiso 1 1 calc R U .
H10B H 0.8714 0.0864 0.7458 0.094 Uiso 1 1 calc R U .
N11 N 1.0440(17) 0.0818(9) 0.7151(11) 0.078(9) Uani 1 1 d . . .
H11A H 1.1075 0.0795 0.7105 0.093 Uiso 1 1 calc R U .
H11B H 1.0044 0.0897 0.6802 0.093 Uiso 1 1 calc R U .
N12 N 1.064(2) 0.0613(9) 0.8301(16) 0.104(10) Uani 1 1 d . U .
H12A H 1.1282 0.0587 0.8272 0.124 Uiso 1 1 calc R U .
H12B H 1.0382 0.0560 0.8690 0.124 Uiso 1 1 calc R U .
N13 N 0.3250(18) 0.1951(8) 0.2507(13) 0.071(7) Uani 1 1 d . U .
H13A H 0.2996 0.1943 0.2908 0.085 Uiso 1 1 calc R U .
H13B H 0.2861 0.1963 0.2128 0.085 Uiso 1 1 calc R U .
N14 N 0.4843(17) 0.1926(9) 0.3040(12) 0.081(9) Uani 1 1 d . . .
H14A H 0.5482 0.1960 0.3030 0.097 Uiso 1 1 calc R U .
H14B H 0.4584 0.1881 0.3433 0.097 Uiso 1 1 calc R U .
N15 N 0.462(3) 0.2013(10) 0.1841(17) 0.117(11) Uani 1 1 d . U .
H15A H 0.5250 0.2049 0.1801 0.140 Uiso 1 1 calc R U .
H15B H 0.4204 0.2022 0.1474 0.140 Uiso 1 1 calc R U .
N16 N 0.179(2) 0.0196(8) 0.2993(14) 0.082(7) Uani 1 1 d . U .
H16A H 0.2304 0.0097 0.3234 0.098 Uiso 1 1 calc R U .
H16B H 0.1857 0.0298 0.2582 0.098 Uiso 1 1 calc R U .
N17 N 0.073(2) 0.0037(9) 0.3896(16) 0.097(8) Uani 1 1 d . U .
H17A H 0.1215 -0.0067 0.4162 0.116 Uiso 1 1 calc R U .
H17B H 0.0131 0.0043 0.4037 0.116 Uiso 1 1 calc R U .
N18 N 0.006(3) 0.0362(10) 0.2895(18) 0.124(9) Uani 1 1 d . U .
H18A H 0.0103 0.0476 0.2491 0.149 Uiso 1 1 calc R U .
H18B H -0.0508 0.0354 0.3081 0.149 Uiso 1 1 calc R U .
C1 C 0.508(2) -0.0741(8) 0.7276(12) 0.058(4) Uani 1 1 d D U .
H1A H 0.4636 -0.0968 0.7124 0.069 Uiso 1 1 calc R U .
H1B H 0.5759 -0.0848 0.7322 0.069 Uiso 1 1 calc R U .
C2 C 0.480(2) -0.0599(8) 0.7983(11) 0.070(4) Uani 1 1 d D U .
H2A H 0.4123 -0.0486 0.7933 0.084 Uiso 1 1 calc R U .
H2B H 0.5248 -0.0374 0.8136 0.084 Uiso 1 1 calc R U .
C3 C 0.4838(19) -0.0924(9) 0.8551(16) 0.080(4) Uani 1 1 d D U .
C4 C 0.0396(16) -0.1235(7) 0.5913(13) 0.038(6) Uani 1 1 d . U .
C5 C -0.0860(18) 0.2340(8) 0.4503(13) 0.041(6) Uani 1 1 d . U .
C6 C 0.9537(19) 0.1798(9) 0.8334(17) 0.053(8) Uani 1 1 d . . .
C7 C 1.008(2) 0.0733(11) 0.7757(16) 0.068(9) Uani 1 1 d . . .
C8 C 0.428(2) 0.1944(9) 0.2470(14) 0.049(7) Uani 1 1 d . . .
C9 C 0.091(3) 0.0192(13) 0.325(2) 0.100(7) Uani 1 1 d . U .
O1W O 0.257(2) 0.1788(10) 1.0831(16) 0.139(11) Uiso 1 1 d . . .
O2W O 0.184(2) -0.0425(8) 0.6617(14) 0.115(9) Uiso 1 1 d . . .
O3W O 0.407(2) 0.1290(9) 1.0303(16) 0.106(10) Uiso 0.85 1 d . . P
O4W O 0.094(3) 0.3157(12) 0.544(2) 0.108(13) Uiso 0.65 1 d . . P

loop_
_atom_site_aniso_label
_atom_site_aniso_U_11
_atom_site_aniso_U_22
_atom_site_aniso_U_33
_atom_site_aniso_U_23
_atom_site_aniso_U_13
_atom_site_aniso_U_12
W1 0.0152(4) 0.0232(4) 0.0185(4) 0.0017(4) 0.0021(3) 0.0010(3)
W2 0.0225(4) 0.0261(5) 0.0215(5) -0.0064(4) 0.0013(4) 0.0003(4)
W3 0.0215(4) 0.0274(5) 0.0206(5) -0.0033(4) 0.0049(4) 0.0034(4)
W4 0.0182(4) 0.0352(5) 0.0189(5) 0.0013(4) 0.0023(4) -0.0061(4)
W5 0.0156(4) 0.0206(4) 0.0202(4) 0.0001(4) 0.0045(3) 0.0003(3)
W6 0.0154(4) 0.0275(5) 0.0242(5) -0.0015(4) 0.0022(4) 0.0035(3)
W7 0.0193(4) 0.0225(5) 0.0276(5) 0.0002(4) 0.0051(4) -0.0011(3)
W8 0.0189(4) 0.0259(5) 0.0175(4) -0.0013(4) 0.0001(3) 0.0021(3)
W9 0.0167(4) 0.0317(5) 0.0269(5) -0.0054(4) 0.0030(4) -0.0015(4)
W10 0.0147(4) 0.0468(6) 0.0226(5) -0.0006(4) 0.0017(4) 0.0046(4)
W11 0.0182(4) 0.0245(5) 0.0250(5) 0.0011(4) 0.0015(4) 0.0029(3)
W12 0.0191(4) 0.0247(5) 0.0183(4) 0.0008(4) 0.0040(4) 0.0013(3)
W13 0.0298(5) 0.0218(5) 0.0336(5) -0.0004(4) 0.0054(4) 0.0030(4)
W14 0.0257(5) 0.0246(5) 0.0312(5) -0.0087(4) 0.0040(4) -0.0008(4)
W15 0.0240(4) 0.0242(5) 0.0314(5) -0.0068(4) 0.0057(4) 0.0046(4)
Sn1 0.0225(7) 0.0243(8) 0.0195(7) -0.0013(6) 0.0025(6) 0.0017(6)
Cu1 0.0240(13) 0.0264(14) 0.0252(14) 0.0007(12) 0.0023(11) 0.0002(11)
P1 0.014(2) 0.014(2) 0.014(3) 0.002(2) -0.001(2) 0.0010(19)
P2 0.014(2) 0.015(2) 0.017(3) -0.004(2) 0.005(2) 0.001(2)
O1 0.018(7) 0.047(9) 0.022(8) 0.001(7) -0.001(6) -0.002(7)
O2 0.026(8) 0.018(7) 0.030(8) 0.007(6) 0.005(7) 0.001(6)
O3 0.026(7) 0.026(8) 0.011(7) 0.002(6) 0.003(6) -0.005(6)
O4 0.031(8) 0.014(7) 0.031(8) -0.006(6) -0.005(7) 0.004(6)
O5 0.022(7) 0.022(7) 0.012(7) -0.004(6) 0.001(6) -0.001(6)
O6 0.014(6) 0.025(7) 0.020(7) -0.007(6) 0.006(6) 0.000(6)
O7 0.028(8) 0.050(10) 0.032(9) -0.002(8) 0.021(7) -0.007(7)
O8 0.029(8) 0.022(8) 0.024(8) -0.016(6) 0.004(6) -0.008(6)
O9 0.026(7) 0.022(7) 0.027(8) -0.014(6) 0.017(6) -0.003(6)
O10 0.023(7) 0.034(8) 0.026(8) 0.005(7) 0.002(6) 0.005(6)
O11 0.013(6) 0.024(7) 0.014(7) -0.002(6) -0.001(6) -0.004(5)
O12 0.032(8) 0.030(8) 0.018(8) 0.010(6) 0.004(6) -0.008(6)
O13 0.020(7) 0.042(9) 0.019(8) 0.012(7) 0.007(6) -0.011(6)
O14 0.017(7) 0.024(8) 0.018(7) -0.010(6) 0.003(6) 0.005(6)
O15 0.021(7) 0.025(8) 0.020(8) 0.002(6) -0.002(6) -0.005(6)
O16 0.017(7) 0.034(8) 0.012(7) 0.000(6) 0.004(6) -0.001(6)
O17 0.013(7) 0.028(8) 0.023(8) -0.002(6) 0.000(6) -0.004(6)
O18 0.016(7) 0.035(8) 0.016(7) -0.004(7) -0.003(6) -0.001(6)
O19 0.031(8) 0.020(7) 0.023(8) -0.012(6) 0.002(6) 0.000(6)
O20 0.017(7) 0.024(7) 0.021(8) -0.006(6) 0.001(6) 0.001(6)
O21 0.009(6) 0.019(7) 0.044(9) -0.001(7) 0.006(6) -0.001(5)
O22 0.041(9) 0.028(8) 0.026(8) -0.009(7) 0.004(7) 0.009(7)
O23 0.025(6) 0.011(6) 0.038(7) -0.006(5) 0.005(6) 0.004(5)
O24 0.027(8) 0.035(9) 0.032(9) 0.007(7) 0.001(7) 0.003(7)
O25 0.033(8) 0.034(9) 0.025(8) 0.004(7) 0.000(7) -0.014(7)
O26 0.012(7) 0.023(8) 0.042(9) -0.002(7) -0.005(7) 0.003(6)
O27 0.047(9) 0.032(9) 0.019(8) -0.001(7) 0.016(7) 0.008(7)
O28 0.029(8) 0.036(9) 0.026(8) 0.011(7) 0.009(7) -0.009(7)
O29 0.023(8) 0.050(10) 0.027(8) -0.014(8) 0.005(7) 0.001(7)
O30 0.016(7) 0.033(8) 0.029(8) 0.004(7) -0.001(6) 0.010(6)
O31 0.044(10) 0.017(8) 0.086(14) 0.010(9) 0.001(10) 0.005(7)
O32 0.038(9) 0.029(9) 0.045(10) -0.004(8) 0.010(8) 0.002(7)
O33 0.040(9) 0.014(7) 0.062(11) -0.014(8) -0.002(8) -0.007(7)
O34 0.021(7) 0.023(7) 0.020(8) 0.010(6) 0.007(6) 0.005(6)
O35 0.029(8) 0.019(7) 0.018(7) -0.006(6) 0.004(6) 0.008(6)
O36 0.014(7) 0.023(8) 0.035(9) -0.006(7) 0.009(6) 0.001(6)
O37 0.024(8) 0.027(8) 0.034(9) 0.003(7) 0.009(7) 0.003(6)
O38 0.020(7) 0.051(10) 0.026(8) -0.004(7) 0.007(7) 0.020(7)
O39 0.023(7) 0.018(7) 0.021(8) -0.004(6) 0.001(6) -0.004(6)
O40 0.033(8) 0.045(10) 0.023(8) -0.012(7) 0.000(7) -0.003(7)
O41 0.013(7) 0.026(8) 0.031(8) -0.014(7) 0.009(6) 0.000(6)
O42 0.028(8) 0.038(9) 0.028(8) -0.010(7) 0.011(7) 0.010(7)
O43 0.023(8) 0.030(8) 0.032(9) -0.008(7) -0.002(7) 0.006(6)
O44 0.028(8) 0.034(8) 0.016(8) 0.000(7) -0.002(6) 0.009(7)
O45 0.016(7) 0.015(7) 0.039(9) -0.005(7) -0.003(6) -0.002(5)
O46 0.029(8) 0.026(8) 0.032(9) 0.001(7) -0.013(7) 0.003(6)
O47 0.010(6) 0.033(8) 0.020(7) -0.010(6) 0.001(6) -0.005(6)
O48 0.039(9) 0.021(8) 0.031(9) -0.006(7) -0.008(7) 0.008(7)
O49 0.034(8) 0.025(8) 0.040(9) -0.004(7) -0.004(7) 0.004(7)
O50 0.017(7) 0.018(7) 0.023(8) -0.007(6) -0.005(6) 0.004(5)
O51 0.032(8) 0.027(8) 0.024(8) -0.007(7) 0.007(7) 0.002(6)
O52 0.032(8) 0.012(7) 0.019(7) 0.004(6) 0.000(6) 0.006(6)
O53 0.016(7) 0.017(7) 0.031(8) -0.012(6) 0.006(6) 0.002(5)
O54 0.036(8) 0.029(8) 0.025(8) -0.008(7) 0.002(7) -0.013(7)
O55 0.025(8) 0.032(8) 0.036(9) -0.011(7) 0.012(7) 0.007(7)
O56 0.024(8) 0.049(10) 0.030(9) -0.014(8) 0.006(7) 0.019(7)
O57 0.123(11) 0.111(11) 0.114(10) 0.008(10) 0.009(10) 0.004(10)
O58 0.122(11) 0.112(10) 0.108(11) 0.021(10) 0.004(10) 0.001(10)
N1 0.029(8) 0.058(9) 0.059(9) 0.018(8) 0.005(7) 0.004(7)
N2 0.036(8) 0.064(9) 0.054(9) 0.027(8) 0.010(7) 0.005(7)
N3 0.032(11) 0.065(15) 0.071(16) 0.049(13) -0.006(11) -0.003(10)
N4 0.027(11) 0.086(18) 0.052(14) 0.021(13) 0.004(10) 0.015(11)
N5 0.029(12) 0.13(2) 0.080(19) 0.066(18) -0.017(13) 0.012(14)
N6 0.049(9) 0.084(10) 0.052(10) 0.018(8) 0.007(8) 0.011(8)
N7 0.063(18) 0.14(3) 0.07(2) 0.01(2) 0.009(16) 0.030(18)
N8 0.049(18) 0.20(4) 0.16(3) -0.05(3) 0.02(2) 0.04(2)
N9 0.038(13) 0.082(19) 0.09(2) -0.001(16) 0.018(14) -0.003(13)
N10 0.039(14) 0.14(3) 0.058(17) -0.006(17) 0.012(12) 0.015(15)
N11 0.042(14) 0.16(3) 0.035(14) 0.005(16) 0.012(11) 0.025(16)
N12 0.084(15) 0.135(18) 0.091(16) 0.012(15) -0.008(14) 0.026(14)
N13 0.060(10) 0.089(11) 0.066(10) 0.013(9) 0.017(8) -0.002(8)
N14 0.042(14) 0.17(3) 0.033(14) -0.008(16) 0.014(12) -0.010(16)
N15 0.111(18) 0.131(19) 0.110(18) 0.008(16) 0.017(15) 0.024(15)
N16 0.072(12) 0.096(13) 0.082(13) 0.000(11) 0.031(11) 0.000(11)
N17 0.097(13) 0.093(13) 0.102(14) -0.002(12) 0.015(12) -0.020(12)
N18 0.116(17) 0.134(18) 0.121(18) 0.004(17) -0.007(16) 0.019(16)
C1 0.065(7) 0.056(7) 0.053(7) 0.009(6) 0.007(7) -0.001(6)
C2 0.078(7) 0.067(7) 0.066(7) 0.010(6) 0.009(7) 0.000(7)
C3 0.087(8) 0.078(8) 0.075(8) 0.014(8) 0.008(8) -0.002(8)
C4 0.027(8) 0.045(9) 0.044(10) 0.005(8) 0.001(8) 0.002(7)
C5 0.041(9) 0.049(10) 0.032(9) 0.017(8) -0.001(8) 0.004(8)
C6 0.028(14) 0.07(2) 0.06(2) -0.018(17) 0.003(15) 0.016(14)
C7 0.042(17) 0.11(3) 0.052(19) -0.008(19) 0.006(15) 0.039(17)
C8 0.046(16) 0.065(19) 0.038(16) 0.019(14) 0.020(13) 0.010(14)
C9 0.098(10) 0.103(10) 0.099(10) -0.001(8) 0.005(8) -0.001(8)

loop_
_atom_type_symbol
_atom_type_description
_atom_type_scat_dispersion_real
_atom_type_scat_dispersion_imag
_atom_type_scat_source
C C 0.0033 0.0016 'International Tables Vol C Tables 4.2.6.8 and 6.1.1.4'
H H 0.0000 0.0000 'International Tables Vol C Tables 4.2.6.8 and 6.1.1.4'
N N 0.0061 0.0033 'International Tables Vol C Tables 4.2.6.8 and 6.1.1.4'
O O 0.0106 0.0060 'International Tables Vol C Tables 4.2.6.8 and 6.1.1.4'
P P 0.1023 0.0942 'International Tables Vol C Tables 4.2.6.8 and 6.1.1.4'
Cu Cu 0.3201 1.2651 'International Tables Vol C Tables 4.2.6.8 and 6.1.1.4'
Sn Sn -0.6537 1.4246 'International Tables Vol C Tables 4.2.6.8 and 6.1.1.4'
W W -0.8490 6.8722 'International Tables Vol C Tables 4.2.6.8 and 6.1.1.4'

loop_
_geom_angle_atom_site_label_1
_geom_angle_atom_site_label_2
_geom_angle_atom_site_label_3
_geom_angle
_geom_angle_site_symmetry_1
_geom_angle_site_symmetry_3
O25 W1 O4 98.0(6) . .
O25 W1 O11 100.2(6) . .
O4 W1 O11 93.4(6) . .
O25 W1 O6 102.1(6) . .
O4 W1 O6 91.9(6) . .
O11 W1 O6 156.1(5) . .
O25 W1 O39 94.4(6) . .
O4 W1 O39 167.3(5) . .
O11 W1 O39 87.3(5) . .
O6 W1 O39 82.5(5) . .
O25 W1 O17 172.0(5) . .
O4 W1 O17 87.2(5) . .
O11 W1 O17 73.3(5) . .
O6 W1 O17 83.7(5) . .
O39 W1 O17 80.9(5) . .
O49 W2 O8 102.1(6) . .
O49 W2 O51 100.3(7) . .
O8 W2 O51 93.6(6) . .
O49 W2 O10 101.7(6) . .
O8 W2 O10 90.0(6) . .
O51 W2 O10 156.4(6) . .
O49 W2 O43 96.9(6) . .
O8 W2 O43 160.7(6) . .
O51 W2 O43 86.1(6) . .
O10 W2 O43 82.9(6) . .
O49 W2 O14 171.9(6) . .
O8 W2 O14 82.6(5) . .
O51 W2 O14 72.6(5) . .
O10 W2 O14 84.7(5) . .
O43 W2 O14 78.9(5) . .
O7 W3 O19 101.9(7) . .
O7 W3 O51 100.1(6) . .
O19 W3 O51 93.5(6) . .
O7 W3 O9 101.2(6) . .
O19 W3 O9 89.4(6) . .
O51 W3 O9 157.4(6) . .
O7 W3 O22 96.0(7) . .
O19 W3 O22 161.8(6) . .
O51 W3 O22 86.6(6) . .
O9 W3 O22 83.8(6) . .
O7 W3 O14 172.0(6) . .
O19 W3 O14 83.2(5) . .
O51 W3 O14 73.2(5) . .
O9 W3 O14 84.9(5) . .
O22 W3 O14 79.4(5) . .
O1 W4 O40 102.5(7) . .
O1 W4 O47 101.6(6) . .
O40 W4 O47 96.1(6) . .
O1 W4 O11 99.9(6) . .
O40 W4 O11 91.3(6) . .
O47 W4 O11 155.1(5) . .
O1 W4 O50 91.8(6) . .
O40 W4 O50 165.3(6) . .
O47 W4 O50 84.2(5) . .
O11 W4 O50 82.7(5) . .
O1 W4 O17 169.7(6) . .
O40 W4 O17 84.1(6) . .
O47 W4 O17 85.3(5) . .
O11 W4 O17 71.8(5) . .
O50 W4 O17 81.3(5) . .
O13 W5 O23 100.7(7) . .
O13 W5 O15 99.9(6) . .
O23 W5 O15 94.9(6) . .
O13 W5 O6 102.4(6) . .
O23 W5 O6 91.5(5) . .
O15 W5 O6 155.2(6) . .
O13 W5 O52 92.6(6) . .
O23 W5 O52 166.0(6) . .
O15 W5 O52 86.8(5) . .
O6 W5 O52 81.4(5) . .
O13 W5 O16 169.4(6) . .
O23 W5 O16 87.6(5) . .
O15 W5 O16 72.7(5) . .
O6 W5 O16 83.6(5) . .
O52 W5 O16 79.6(5) . .
O44 W6 O50 101.5(6) . .
O44 W6 O9 102.0(6) . .
O50 W6 O9 91.7(5) . .
O44 W6 O30 97.6(6) . .
O50 W6 O30 93.3(6) . .
O9 W6 O30 158.4(5) . .
O44 W6 O18 95.7(6) . .
O50 W6 O18 162.7(5) . .
O9 W6 O18 83.5(5) . .
O30 W6 O18 85.5(6) . .
O44 W6 O26 170.0(6) . .
O50 W6 O26 83.8(5) . .
O9 W6 O26 86.2(5) . .
O30 W6 O26 73.5(5) . .
O18 W6 O26 79.4(5) . .
O24 W7 O36 101.0(6) . .
O24 W7 O34 102.5(6) . .
O36 W7 O34 87.7(5) . .
O24 W7 O41 98.8(6) . .
O36 W7 O41 93.2(5) . .
O34 W7 O41 158.1(5) . .
O24 W7 O23 97.3(6) . .
O36 W7 O23 161.4(6) . .
O34 W7 O23 84.9(5) . .
O41 W7 O23 87.4(5) . .
O24 W7 O20 170.8(5) . .
O36 W7 O20 84.3(5) . .
O34 W7 O20 85.2(5) . .
O41 W7 O20 73.2(5) . .
O23 W7 O20 78.1(5) . .
O46 W8 O35 101.3(6) . .
O46 W8 O2 102.7(6) . .
O35 W8 O2 91.6(6) . .
O46 W8 O12 99.5(6) . .
O35 W8 O12 91.4(6) . .
O2 W8 O12 156.6(5) . .
O46 W8 O8 97.2(6) . .
O35 W8 O8 161.4(5) . .
O2 W8 O8 86.0(5) . .
O12 W8 O8 83.8(6) . .
O46 W8 O5 172.7(6) . .
O35 W8 O5 80.3(5) . .
O2 W8 O5 84.3(5) . .
O12 W8 O5 73.2(5) . .
O8 W8 O5 81.1(5) . .
O29 W9 O21 101.9(6) . .
O29 W9 O10 101.2(6) . .
O21 W9 O10 93.0(6) . .
O29 W9 O41 97.3(6) . .
O21 W9 O41 92.1(6) . .
O10 W9 O41 159.4(5) . .
O29 W9 O45 96.2(6) . .
O21 W9 O45 161.9(5) . .
O10 W9 O45 82.6(6) . .
O41 W9 O45 86.4(5) . .
O29 W9 O20 170.1(6) . .
O21 W9 O20 82.6(5) . .
O10 W9 O20 87.3(5) . .
O41 W9 O20 73.6(5) . .
O45 W9 O20 79.6(5) . .
O38 W10 O55 100.1(6) . .
O38 W10 O2 102.0(6) . .
O55 W10 O2 94.9(6) . .
O38 W10 O15 100.3(6) . .
O55 W10 O15 89.7(6) . .
O2 W10 O15 156.0(5) . .
O38 W10 O21 95.8(6) . .
O55 W10 O21 163.6(5) . .
O2 W10 O21 85.7(6) . .
O15 W10 O21 83.4(6) . .
O38 W10 O16 171.0(6) . .
O55 W10 O16 83.0(5) . .
O2 W10 O16 86.0(5) . .
O15 W10 O16 71.2(5) . .
O21 W10 O16 80.7(5) . .
O48 W11 O37 100.6(6) . .
O48 W11 O30 98.9(6) . .
O37 W11 O30 92.7(6) . .
O48 W11 O34 102.8(6) . .
O37 W11 O34 86.9(6) . .
O30 W11 O34 158.0(5) . .
O48 W11 O4 97.7(6) . .
O37 W11 O4 161.2(6) . .
O30 W11 O4 89.0(6) . .
O34 W11 O4 84.5(6) . .
O48 W11 O26 171.3(6) . .
O37 W11 O26 84.1(5) . .
O30 W11 O26 73.4(5) . .
O34 W11 O26 84.6(5) . .
O4 W11 O26 78.4(5) . .
O28 W12 O3 100.9(6) . .
O28 W12 O12 101.9(6) . .
O3 W12 O12 92.2(6) . .
O28 W12 O47 99.4(6) . .
O3 W12 O47 91.9(5) . .
O12 W12 O47 157.1(5) . .
O28 W12 O19 95.5(6) . .
O3 W12 O19 163.6(6) . .
O12 W12 O19 85.2(6) . .
O47 W12 O19 84.6(5) . .
O28 W12 O5 175.4(6) . .
O3 W12 O5 81.3(5) . .
O12 W12 O5 73.9(5) . .
O47 W12 O5 84.5(5) . .
O19 W12 O5 82.4(5) . .
O31 W13 O56 103.3(7) . .
O31 W13 O54 102.5(7) . .
O56 W13 O54 92.8(6) . .
O31 W13 O37 100.9(7) . .
O56 W13 O37 87.7(6) . .
O54 W13 O37 155.7(6) . .
O31 W13 O36 101.1(7) . .
O56 W13 O36 155.0(6) . .
O54 W13 O36 87.3(6) . .
O37 W13 O36 82.2(5) . .
O31 W13 O53 174.5(7) . .
O56 W13 O53 73.2(5) . .
O54 W13 O53 73.8(5) . .
O37 W13 O53 83.2(5) . .
O36 W13 O53 82.9(5) . .
O33 W14 O45 102.9(6) . .
O33 W14 O43 104.0(7) . .
O45 W14 O43 89.6(6) . .
O33 W14 O42 99.8(7) . .
O45 W14 O42 157.0(6) . .
O43 W14 O42 88.5(6) . .
O33 W14 O54 97.6(6) . .
O45 W14 O54 88.0(6) . .
O43 W14 O54 158.3(6) . .
O42 W14 O54 85.4(6) . .
O33 W14 O53 167.7(6) . .
O45 W14 O53 85.1(5) . .
O43 W14 O53 85.3(5) . .
O42 W14 O53 72.0(5) . .
O54 W14 O53 73.1(5) . .
O32 W15 O22 103.4(7) . .
O32 W15 O18 102.8(6) . .
O22 W15 O18 89.0(6) . .
O32 W15 O42 101.0(6) . .
O22 W15 O42 88.8(6) . .
O18 W15 O42 155.9(6) . .
O32 W15 O56 99.4(6) . .
O22 W15 O56 157.1(6) . .
O18 W15 O56 87.5(6) . .
O42 W15 O56 85.3(6) . .
O32 W15 O53 169.0(6) . .
O22 W15 O53 84.8(5) . .
O18 W15 O53 84.4(5) . .
O42 W15 O53 71.6(5) . .
O56 W15 O53 72.4(5) . .
O3 Sn1 O39 158.8(5) . 3_656
O3 Sn1 O35 91.0(5) . .
O39 Sn1 O35 87.4(5) 3_656 .
O3 Sn1 O52 87.3(5) . 3_656
O39 Sn1 O52 86.6(5) 3_656 3_656
O35 Sn1 O52 158.9(5) . 3_656
O3 Sn1 C1 95.8(8) . .
O39 Sn1 C1 105.4(8) 3_656 .
O35 Sn1 C1 95.8(8) . .
O52 Sn1 C1 105.2(8) 3_656 .
O3 Sn1 O27 82.4(5) . .
O39 Sn1 O27 76.4(5) 3_656 .
O35 Sn1 O27 82.4(5) . .
O52 Sn1 O27 76.5(5) 3_656 .
C1 Sn1 O27 177.5(7) . .
O40 Cu1 O55 93.2(5) . 3_656
O40 Cu1 O52 87.4(6) . 3_656
O55 Cu1 O52 102.9(5) 3_656 3_656
O40 Cu1 O39 101.4(6) . .
O55 Cu1 O39 86.1(5) 3_656 .
O52 Cu1 O39 167.2(5) 3_656 .
O40 Cu1 O27 175.1(6) . 3_656
O55 Cu1 O27 91.1(5) 3_656 3_656
O52 Cu1 O27 94.1(5) 3_656 3_656
O39 Cu1 O27 76.4(5) . 3_656
O40 Cu1 O27 90.6(5) . .
O55 Cu1 O27 176.2(5) 3_656 .
O52 Cu1 O27 77.2(5) 3_656 .
O39 Cu1 O27 93.3(5) . .
O27 Cu1 O27 85.2(5) 3_656 .
O16 P1 O5 112.4(7) . .
O16 P1 O17 111.6(7) . .
O5 P1 O17 111.5(7) . .
O16 P1 O27 106.9(8) . .
O5 P1 O27 106.7(7) . .
O17 P1 O27 107.3(8) . .
O14 P2 O26 111.4(8) . .
O14 P2 O20 113.2(7) . .
O26 P2 O20 112.1(8) . .
O14 P2 O53 107.3(7) . .
O26 P2 O53 106.2(7) . .
O20 P2 O53 106.0(7) . .
W10 O2 W8 148.9(8) . .
W12 O3 Sn1 140.0(7) . .
W1 O4 W11 167.4(8) . .
P1 O5 W12 127.7(7) . .
P1 O5 W8 127.3(7) . .
W12 O5 W8 90.1(4) . .
W5 O6 W1 160.9(8) . .
W2 O8 W8 166.5(8) . .
W6 O9 W3 154.4(8) . .
W9 O10 W2 155.8(8) . .
W1 O11 W4 123.2(6) . .
W12 O12 W8 122.2(7) . .
P2 O14 W3 130.2(7) . .
P2 O14 W2 128.9(7) . .
W3 O14 W2 90.0(4) . .
W5 O15 W10 124.3(7) . .
P1 O16 W10 128.1(7) . .
P1 O16 W5 133.9(7) . .
W10 O16 W5 91.4(4) . .
P1 O17 W1 132.8(8) . .
P1 O17 W4 127.1(7) . .
W1 O17 W4 91.6(4) . .
W15 O18 W6 149.3(7) . .
W3 O19 W12 167.4(8) . .
P2 O20 W9 128.8(7) . .
P2 O20 W7 127.2(7) . .
W9 O20 W7 92.0(4) . .
W9 O21 W10 162.2(8) . .
W15 O22 W3 149.8(8) . .
W5 O23 W7 167.2(8) . .
P2 O26 W6 129.9(8) . .
P2 O26 W11 127.0(8) . .
W6 O26 W11 90.6(4) . .
P1 O27 Cu1 116.9(8) . 3_656
P1 O27 Cu1 118.6(8) . .
Cu1 O27 Cu1 94.8(5) 3_656 .
P1 O27 Sn1 125.8(7) . .
Cu1 O27 Sn1 97.7(5) 3_656 .
Cu1 O27 Sn1 96.7(6) . .
W11 O30 W6 122.3(6) . .
W11 O34 W7 148.1(8) . .
W8 O35 Sn1 141.8(7) . .
W7 O36 W13 152.2(7) . .
W11 O37 W13 152.7(8) . .
Sn1 O39 W1 120.3(6) 3_656 .
Sn1 O39 Cu1 109.4(6) 3_656 .
W1 O39 Cu1 126.0(6) . .
W4 O40 Cu1 133.5(8) . .
W7 O41 W9 121.1(6) . .
W14 O42 W15 123.4(7) . .
W14 O43 W2 149.1(8) . .
W14 O45 W9 148.9(7) . .
W4 O47 W12 147.2(7) . .
W6 O50 W4 163.3(7) . .
W2 O51 W3 123.2(7) . .
Sn1 O52 W5 121.4(6) 3_656 .
Sn1 O52 Cu1 109.4(6) 3_656 3_656
W5 O52 Cu1 125.4(6) . 3_656
P2 O53 W14 122.4(7) . .
P2 O53 W15 122.8(7) . .
W14 O53 W15 93.0(4) . .
P2 O53 W13 127.6(7) . .
W14 O53 W13 90.7(4) . .
W15 O53 W13 90.6(4) . .
W13 O54 W14 122.4(7) . .
W10 O55 Cu1 132.1(8) . 3_656
W13 O56 W15 123.7(7) . .
C4 N1 H1C 120.0 . .
C4 N1 H1D 120.0 . .
H1C N1 H1D 120.0 . .
C4 N2 H2C 120.0 . .
C4 N2 H2D 120.0 . .
H2C N2 H2D 120.0 . .
C4 N3 H3A 120.0 . .
C4 N3 H3B 120.0 . .
H3A N3 H3B 120.0 . .
C5 N4 H4A 120.0 . .
C5 N4 H4B 120.0 . .
H4A N4 H4B 120.0 . .
C5 N5 H5A 120.0 . .
C5 N5 H5B 120.0 . .
H5A N5 H5B 120.0 . .
C5 N6 H6A 120.0 . .
C5 N6 H6B 120.0 . .
H6A N6 H6B 120.0 . .
C6 N7 H7A 120.0 . .
C6 N7 H7B 120.0 . .
H7A N7 H7B 120.0 . .
C6 N8 H8A 120.0 . .
C6 N8 H8B 120.0 . .
H8A N8 H8B 120.0 . .
C6 N9 H9A 120.0 . .
C6 N9 H9B 120.0 . .
H9A N9 H9B 120.0 . .
C7 N10 H10A 120.0 . .
C7 N10 H10B 120.0 . .
H10A N10 H10B 120.0 . .
C7 N11 H11A 120.0 . .
C7 N11 H11B 120.0 . .
H11A N11 H11B 120.0 . .
C7 N12 H12A 120.0 . .
C7 N12 H12B 120.0 . .
H12A N12 H12B 120.0 . .
C8 N13 H13A 120.0 . .
C8 N13 H13B 120.0 . .
H13A N13 H13B 120.0 . .
C8 N14 H14A 120.0 . .
C8 N14 H14B 120.0 . .
H14A N14 H14B 120.0 . .
C8 N15 H15A 120.0 . .
C8 N15 H15B 120.0 . .
H15A N15 H15B 120.0 . .
C9 N16 H16A 120.0 . .
C9 N16 H16B 120.0 . .
H16A N16 H16B 120.0 . .
C9 N17 H17A 120.0 . .
C9 N17 H17B 120.0 . .
H17A N17 H17B 120.0 . .
C9 N18 H18A 120.0 . .
C9 N18 H18B 120.0 . .
H18A N18 H18B 120.0 . .
C2 C1 Sn1 115.0(17) . .
C2 C1 H1A 108.5 . .
Sn1 C1 H1A 108.5 . .
C2 C1 H1B 108.5 . .
Sn1 C1 H1B 108.5 . .
H1A C1 H1B 107.5 . .
C1 C2 C3 116(2) . .
C1 C2 H2A 108.3 . .
C3 C2 H2A 108.3 . .
C1 C2 H2B 108.3 . .
C3 C2 H2B 108.3 . .
H2A C2 H2B 107.4 . .
O58 C3 O57 130(3) . .
O58 C3 C2 112(2) . .
O57 C3 C2 116(3) . .
N2 C4 N1 121(2) . .
N2 C4 N3 121(2) . .
N1 C4 N3 118(2) . .
N5 C5 N4 123(2) . .
N5 C5 N6 121(3) . .
N4 C5 N6 116(2) . .
N8 C6 N9 121(3) . .
N8 C6 N7 121(3) . .
N9 C6 N7 118(2) . .
N12 C7 N11 122(3) . .
N12 C7 N10 119(3) . .
N11 C7 N10 118(3) . .
N14 C8 N15 124(3) . .
N14 C8 N13 119(2) . .
N15 C8 N13 117(3) . .
N16 C9 N17 124(4) . .
N16 C9 N18 123(4) . .
N17 C9 N18 113(4) . .

loop_
_geom_bond_atom_site_label_1
_geom_bond_atom_site_label_2
_geom_bond_distance
_geom_bond_site_symmetry_2
W1 O25 1.701(14) .
W1 O4 1.842(12) .
W1 O11 1.878(12) .
W1 O6 1.914(12) .
W1 O39 2.080(12) .
W1 O17 2.353(13) .
W2 O49 1.719(14) .
W2 O8 1.815(13) .
W2 O51 1.902(14) .
W2 O10 1.916(14) .
W2 O43 2.011(13) .
W2 O14 2.391(12) .
W3 O7 1.724(14) .
W3 O19 1.821(13) .
W3 O51 1.916(13) .
W3 O9 1.917(13) .
W3 O22 1.991(14) .
W3 O14 2.357(13) .
W4 O1 1.705(13) .
W4 O40 1.797(15) .
W4 O47 1.881(12) .
W4 O11 1.963(12) .
W4 O50 2.066(12) .
W4 O17 2.360(12) .
W5 O13 1.704(13) .
W5 O23 1.835(12) .
W5 O15 1.854(12) .
W5 O6 1.894(12) .
W5 O52 2.076(12) .
W5 O16 2.361(12) .
W6 O44 1.708(13) .
W6 O50 1.811(12) .
W6 O9 1.867(14) .
W6 O30 1.955(14) .
W6 O18 2.010(13) .
W6 O26 2.344(13) .
W7 O24 1.711(14) .
W7 O36 1.854(13) .
W7 O34 1.903(13) .
W7 O41 1.924(13) .
W7 O23 1.949(12) .
W7 O20 2.358(13) .
W8 O46 1.704(13) .
W8 O35 1.800(12) .
W8 O2 1.916(13) .
W8 O12 1.925(13) .
W8 O8 1.996(13) .
W8 O5 2.383(12) .
W9 O29 1.704(13) .
W9 O21 1.837(13) .
W9 O10 1.858(14) .
W9 O41 1.946(14) .
W9 O45 2.020(13) .
W9 O20 2.326(12) .
W10 O38 1.713(13) .
W10 O55 1.803(14) .
W10 O2 1.868(14) .
W10 O15 1.962(13) .
W10 O21 2.017(12) .
W10 O16 2.355(12) .
W11 O48 1.683(14) .
W11 O37 1.871(14) .
W11 O30 1.888(13) .
W11 O34 1.891(12) .
W11 O4 1.942(12) .
W11 O26 2.392(14) .
W12 O28 1.684(13) .
W12 O3 1.819(13) .
W12 O12 1.912(13) .
W12 O47 1.929(12) .
W12 O19 1.986(12) .
W12 O5 2.364(13) .
W13 O31 1.704(15) .
W13 O56 1.876(14) .
W13 O54 1.883(13) .
W13 O37 1.947(14) .
W13 O36 1.957(12) .
W13 O53 2.396(13) .
W14 O33 1.729(13) .
W14 O45 1.841(13) .
W14 O43 1.849(14) .
W14 O42 1.943(13) .
W14 O54 1.978(14) .
W14 O53 2.360(12) .
W15 O32 1.703(15) .
W15 O22 1.857(14) .
W15 O18 1.860(12) .
W15 O42 1.954(14) .
W15 O56 1.965(16) .
W15 O53 2.370(12) .
Sn1 O3 2.056(13) .
Sn1 O39 2.060(13) 3_656
Sn1 O35 2.064(13) .
Sn1 O52 2.065(13) 3_656
Sn1 C1 2.12(3) .
Sn1 O27 2.290(14) .
Cu1 O40 2.005(15) .
Cu1 O55 2.018(14) 3_656
Cu1 O52 2.085(12) 3_656
Cu1 O39 2.117(13) .
Cu1 O27 2.237(14) 3_656
Cu1 O27 2.241(15) .
P1 O16 1.515(13) .
P1 O5 1.521(13) .
P1 O17 1.543(13) .
P1 O27 1.619(15) .
P2 O14 1.521(14) .
P2 O26 1.522(13) .
P2 O20 1.536(13) .
P2 O53 1.592(13) .
O27 Cu1 2.237(14) 3_656
O39 Sn1 2.060(13) 3_656
O52 Sn1 2.065(13) 3_656
O52 Cu1 2.085(12) 3_656
O55 Cu1 2.018(14) 3_656
O57 C3 1.292(10) .
O58 C3 1.277(10) .
N1 C4 1.32(3) .
N1 H1C 0.8600 .
N1 H1D 0.8600 .
N2 C4 1.31(3) .
N2 H2C 0.8600 .
N2 H2D 0.8600 .
N3 C4 1.34(3) .
N3 H3A 0.8600 .
N3 H3B 0.8600 .
N4 C5 1.28(3) .
N4 H4A 0.8600 .
N4 H4B 0.8600 .
N5 C5 1.27(3) .
N5 H5A 0.8600 .
N5 H5B 0.8600 .
N6 C5 1.33(3) .
N6 H6A 0.8600 .
N6 H6B 0.8600 .
N7 C6 1.34(4) .
N7 H7A 0.8600 .
N7 H7B 0.8600 .
N8 C6 1.24(3) .
N8 H8A 0.8600 .
N8 H8B 0.8600 .
N9 C6 1.29(3) .
N9 H9A 0.8600 .
N9 H9B 0.8600 .
N10 C7 1.33(3) .
N10 H10A 0.8600 .
N10 H10B 0.8600 .
N11 C7 1.31(4) .
N11 H11A 0.8600 .
N11 H11B 0.8600 .
N12 C7 1.30(3) .
N12 H12A 0.8600 .
N12 H12B 0.8600 .
N13 C8 1.37(3) .
N13 H13A 0.8600 .
N13 H13B 0.8600 .
N14 C8 1.28(3) .
N14 H14A 0.8600 .
N14 H14B 0.8600 .
N15 C8 1.33(4) .
N15 H15A 0.8600 .
N15 H15B 0.8600 .
N16 C9 1.30(4) .
N16 H16A 0.8600 .
N16 H16B 0.8600 .
N17 C9 1.37(4) .
N17 H17A 0.8600 .
N17 H17B 0.8600 .
N18 C9 1.39(4) .
N18 H18A 0.8600 .
N18 H18B 0.8600 .
C1 C2 1.496(10) .
C1 H1A 0.9700 .
C1 H1B 0.9700 .
C2 C3 1.508(10) .
C2 H2A 0.9700 .
C2 H2B 0.9700 .

loop_
_geom_hbond_atom_site_label_D
_geom_hbond_atom_site_label_H
_geom_hbond_atom_site_label_A
_geom_hbond_distance_DH
_geom_hbond_distance_HA
_geom_hbond_distance_DA
_geom_hbond_angle_DHA
_geom_hbond_site_symmetry_A
N1 H1C O11 0.86 2.10 2.94(2) 163.3 3_556
N1 H1D O33 0.86 2.02 2.88(3) 177.4 2_546
N2 H2C O1 0.86 2.18 3.04(2) 172.3 3_556
N2 H2D O15 0.86 2.09 2.92(2) 161.5 3_656
N3 H3A O13 0.86 2.22 3.07(2) 169.5 3_656
N3 H3B O42 0.86 2.15 2.98(2) 162.1 2_546
N4 H4A O43 0.86 2.21 3.06(3) 167.9 4_565
N4 H4B O30 0.86 1.98 2.82(2) 166.6 .
N5 H5A O22 0.86 2.12 2.90(3) 149.0 4_565
N5 H5A O51 0.86 2.59 3.23(3) 131.9 4_565
N5 H5B O24 0.86 2.14 2.97(3) 162.4 1_455
N6 H6A O41 0.86 2.08 2.91(3) 164.5 1_455
N6 H6B O44 0.86 2.04 2.89(2) 171.1 .
N7 H7A O29 0.86 2.32 3.12(3) 155.8 .
N7 H7B O7 0.86 2.58 3.32(3) 144.5 1_655
N8 H8B O29 0.86 2.55 3.31(4) 148.1 .
N8 H8B O10 0.86 2.64 3.34(3) 139.2 .
N9 H9A O31 0.86 2.27 3.13(3) 171.5 4_666
N9 H9B O7 0.86 2.22 3.05(3) 162.4 1_655
N10 H10B O38 0.86 2.37 3.10(3) 142.9 .
N10 H10B O2 0.86 2.64 3.38(3) 144.2 .
N11 H11A O47 0.86 2.28 3.10(3) 157.9 1_655
N11 H11B O38 0.86 2.13 2.92(3) 152.5 .
N12 H12A O28 0.86 2.21 3.01(3) 153.6 1_655
N13 H13A O48 0.86 2.34 3.11(3) 148.6 .
N13 H13A O33 0.86 2.64 3.08(3) 112.8 4_565
N13 H13B O1W 0.86 2.54 3.31(4) 148.3 1_554
N13 H13B O45 0.86 2.59 3.22(3) 130.7 4_565
N14 H14A O32 0.86 2.21 3.00(3) 153.0 4_665
N14 H14B O34 0.86 2.35 3.11(3) 146.6 .
N15 H15A O32 0.86 2.44 3.16(4) 142.2 4_665
N15 H15B O1W 0.86 2.54 3.31(4) 149.5 1_554
N16 H16A O55 0.86 2.41 3.16(3) 144.6 3_656
N16 H16A O35 0.86 2.52 3.19(3) 136.0 3_656
N17 H17A O55 0.86 2.36 3.11(3) 144.9 3_656
N17 H17B O1 0.86 2.43 3.03(3) 127.3 3_556
N18 H18B O2W 0.86 1.91 2.76(4) 169.0 3_556

loop_
_geom_torsion_atom_site_label_1
_geom_torsion_atom_site_label_2
_geom_torsion_atom_site_label_3
_geom_torsion_atom_site_label_4
_geom_torsion
_geom_torsion_site_symmetry_4
O38 W10 O2 W8 -130.5(14) .
O55 W10 O2 W8 -29.0(15) .
O15 W10 O2 W8 71(2) .
O21 W10 O2 W8 134.6(14) .
O16 W10 O2 W8 53.6(14) .
O28 W12 O3 Sn1 -136.0(10) .
O12 W12 O3 Sn1 -33.5(11) .
O47 W12 O3 Sn1 124.0(10) .
O19 W12 O3 Sn1 47(2) .
O5 W12 O3 Sn1 39.9(10) .
O25 W1 O4 W11 -84(4) .
O11 W1 O4 W11 175(4) .
O6 W1 O4 W11 18(4) .
O39 W1 O4 W11 82(5) .
O17 W1 O4 W11 102(4) .
O16 P1 O5 W12 -179.5(8) .
O17 P1 O5 W12 54.3(11) .
O27 P1 O5 W12 -62.6(10) .
O16 P1 O5 W8 -53.2(11) .
O17 P1 O5 W8 -179.4(8) .
O27 P1 O5 W8 63.7(10) .
O13 W5 O6 W1 149(2) .
O23 W5 O6 W1 -109(2) .
O15 W5 O6 W1 -4(3) .
O52 W5 O6 W1 58(2) .
O16 W5 O6 W1 -22(2) .
O49 W2 O8 W8 -88(3) .
O51 W2 O8 W8 171(3) .
O10 W2 O8 W8 14(3) .
O43 W2 O8 W8 82(4) .
O14 W2 O8 W8 99(3) .
O44 W6 O9 W3 -136.7(17) .
O50 W6 O9 W3 121.1(17) .
O30 W6 O9 W3 18(3) .
O18 W6 O9 W3 -42.3(17) .
O26 W6 O9 W3 37.5(17) .
O29 W9 O10 W2 141(2) .
O21 W9 O10 W2 -117(2) .
O41 W9 O10 W2 -13(3) .
O45 W9 O10 W2 46(2) .
O20 W9 O10 W2 -34(2) .
O25 W1 O11 W4 178.3(8) .
O4 W1 O11 W4 -83.0(8) .
O6 W1 O11 W4 19.7(18) .
O39 W1 O11 W4 84.3(8) .
O17 W1 O11 W4 3.0(7) .
O26 P2 O14 W3 -50.2(11) .
O20 P2 O14 W3 -177.6(8) .
O53 P2 O14 W3 65.7(10) .
O26 P2 O14 W2 177.0(8) .
O20 P2 O14 W2 49.5(11) .
O53 P2 O14 W2 -67.2(10) .
O13 W5 O15 W10 -178.7(8) .
O23 W5 O15 W10 79.5(8) .
O6 W5 O15 W10 -25.0(18) .
O52 W5 O15 W10 -86.6(8) .
O16 W5 O15 W10 -6.5(7) .
O5 P1 O16 W10 50.4(11) .
O17 P1 O16 W10 176.6(8) .
O27 P1 O16 W10 -66.3(10) .
O5 P1 O16 W5 -166.7(9) .
O17 P1 O16 W5 -40.5(12) .
O27 P1 O16 W5 76.6(11) .
O16 P1 O17 W1 41.9(12) .
O5 P1 O17 W1 168.6(9) .
O27 P1 O17 W1 -74.9(11) .
O16 P1 O17 W4 -179.7(8) .
O5 P1 O17 W4 -53.0(11) .
O27 P1 O17 W4 63.5(10) .
O32 W15 O18 W6 -127.1(15) .
O22 W15 O18 W6 -23.6(15) .
O42 W15 O18 W6 61(2) .
O56 W15 O18 W6 133.8(15) .
O53 W15 O18 W6 61.2(14) .
O7 W3 O19 W12 96(4) .
O51 W3 O19 W12 -163(4) .
O9 W3 O19 W12 -5(4) .
O22 W3 O19 W12 -73(4) .
O14 W3 O19 W12 -90(4) .
O14 P2 O20 W9 -47.7(11) .
O26 P2 O20 W9 -174.8(8) .
O53 P2 O20 W9 69.7(10) .
O14 P2 O20 W7 -179.7(7) .
O26 P2 O20 W7 53.3(11) .
O53 P2 O20 W7 -62.3(10) .
O29 W9 O21 W10 84(2) .
O10 W9 O21 W10 -18(2) .
O41 W9 O21 W10 -178(2) .
O45 W9 O21 W10 -94(3) .
O20 W9 O21 W10 -105(2) .
O32 W15 O22 W3 125.5(16) .
O18 W15 O22 W3 22.5(16) .
O42 W15 O22 W3 -133.5(17) .
O56 W15 O22 W3 -59(3) .
O53 W15 O22 W3 -61.9(16) .
O13 W5 O23 W7 82(4) .
O15 W5 O23 W7 -177(4) .
O6 W5 O23 W7 -21(4) .
O52 W5 O23 W7 -81(5) .
O16 W5 O23 W7 -105(4) .
O14 P2 O26 W6 48.6(11) .
O20 P2 O26 W6 176.7(8) .
O53 P2 O26 W6 -67.8(11) .
O14 P2 O26 W11 178.8(8) .
O20 P2 O26 W11 -53.1(11) .
O53 P2 O26 W11 62.3(10) .
O16 P1 O27 Cu1 -3.7(10) 3_656
O5 P1 O27 Cu1 -124.2(8) 3_656
O17 P1 O27 Cu1 116.2(8) 3_656
O16 P1 O27 Cu1 -116.3(8) .
O5 P1 O27 Cu1 123.2(8) .
O17 P1 O27 Cu1 3.6(10) .
O16 P1 O27 Sn1 119.8(9) .
O5 P1 O27 Sn1 -0.7(12) .
O17 P1 O27 Sn1 -120.4(9) .
O48 W11 O30 W6 171.2(8) .
O37 W11 O30 W6 -87.6(8) .
O34 W11 O30 W6 1(2) .
O4 W11 O30 W6 73.6(8) .
O26 W11 O30 W6 -4.6(7) .
O48 W11 O34 W7 127.3(13) .
O37 W11 O34 W7 27.2(13) .
O30 W11 O34 W7 -63(2) .
O4 W11 O34 W7 -136.0(14) .
O26 W11 O34 W7 -57.2(13) .
O46 W8 O35 Sn1 132.6(12) .
O2 W8 O35 Sn1 -124.1(12) .
O12 W8 O35 Sn1 32.6(12) .
O8 W8 O35 Sn1 -42(3) .
O5 W8 O35 Sn1 -40.1(11) .
O24 W7 O36 W13 134.1(17) .
O34 W7 O36 W13 31.8(17) .
O41 W7 O36 W13 -126.3(17) .
O23 W7 O36 W13 -35(3) .
O20 W7 O36 W13 -53.6(17) .
O48 W11 O37 W13 -136.0(17) .
O30 W11 O37 W13 124.4(17) .
O34 W11 O37 W13 -33.5(17) .
O4 W11 O37 W13 29(3) .
O26 W11 O37 W13 51.4(17) .
O1 W4 O40 Cu1 144.1(10) .
O47 W4 O40 Cu1 -112.5(10) .
O11 W4 O40 Cu1 43.6(10) .
O50 W4 O40 Cu1 -22(3) .
O17 W4 O40 Cu1 -27.9(9) .
O33 W14 O43 W2 -125.5(14) .
O45 W14 O43 W2 -22.4(14) .
O42 W14 O43 W2 134.7(14) .
O54 W14 O43 W2 61(2) .
O53 W14 O43 W2 62.7(14) .
O33 W14 O45 W9 129.7(14) .
O43 W14 O45 W9 25.4(14) .
O42 W14 O45 W9 -60(2) .
O54 W14 O45 W9 -133.1(14) .
O53 W14 O45 W9 -59.9(14) .
O1 W4 O47 W12 130.6(13) .
O40 W4 O47 W12 26.5(14) .
O11 W4 O47 W12 -80.1(19) .
O50 W4 O47 W12 -138.8(14) .
O17 W4 O47 W12 -57.0(13) .
O44 W6 O50 W4 -95(2) .
O9 W6 O50 W4 7(2) .
O30 W6 O50 W4 166(2) .
O18 W6 O50 W4 81(3) .
O26 W6 O50 W4 93(2) .
O14 P2 O53 W14 60.3(9) .
O26 P2 O53 W14 179.5(8) .
O20 P2 O53 W14 -61.0(10) .
O14 P2 O53 W15 -58.6(9) .
O26 P2 O53 W15 60.6(10) .
O20 P2 O53 W15 -179.9(7) .
O14 P2 O53 W13 -179.4(7) .
O26 P2 O53 W13 -60.2(10) .
O20 P2 O53 W13 59.3(10) .
O31 W13 O54 W14 172.3(9) .
O56 W13 O54 W14 68.0(9) .
O37 W13 O54 W14 -23(2) .
O36 W13 O54 W14 -86.9(9) .
O53 W13 O54 W14 -3.6(7) .
O38 W10 O55 Cu1 -143.7(10) 3_656
O2 W10 O55 Cu1 113.1(10) 3_656
O15 W10 O55 Cu1 -43.3(10) 3_656
O21 W10 O55 Cu1 22(3) 3_656
O16 W10 O55 Cu1 27.7(9) 3_656
O31 W13 O56 W15 -171.9(9) .
O54 W13 O56 W15 -68.4(9) .
O37 W13 O56 W15 87.4(9) .
O36 W13 O56 W15 21.2(19) .
O53 W13 O56 W15 3.7(7) .
Sn1 C1 C2 C3 179.0(19) .
C1 C2 C3 O58 86(4) .
C1 C2 C3 O57 -83(4) .

loop_
_platon_squeeze_void_nr
_platon_squeeze_void_average_x
_platon_squeeze_void_average_y
_platon_squeeze_void_average_z
_platon_squeeze_void_volume
_platon_squeeze_void_count_electrons
1 -0.007 0.000 0.000 722.8 266.7
2 -0.002 0.500 0.500 722.7 270.0
